data_1543578
loop_
_publ_author_name
'Li Li'
'Hong Chen'
'Yong-Zhen Qiao'
'Yun-Yin Niu'

_publ_section_title
;
 The subtle effect of methyl substituent in C2-symmetric template on the
 formation of halocluster hybrids
;
_journal_name_full 'Inorganica Chimica Acta'
_journal_page_first 227
_journal_page_last 232
_journal_paper_doi 10.1016/j.ica.2013.09.029
_journal_volume 409B
_journal_year 2014
_chemical_formula_sum 'C19 H27 Cu2 I4 N5 O'
_chemical_formula_weight 976.14
_space_group_IT_number 14
_symmetry_cell_setting monoclinic
_symmetry_space_group_name_Hall '-P 2yn'
_symmetry_space_group_name_H-M 'P 1 21/n 1'
_atom_sites_solution_hydrogens geom
_atom_sites_solution_primary direct
_atom_sites_solution_secondary difmap
_cell_angle_alpha 90.00
_cell_angle_beta 91.591(2)
_cell_angle_gamma 90.00
_cell_formula_units_Z 4
_cell_length_a 9.3954(2)
_cell_length_b 21.4086(6)
_cell_length_c 14.1823(3)
_cell_measurement_reflns_used 4103
_cell_measurement_temperature 293(2)
_cell_measurement_theta_max 26.3139
_cell_measurement_theta_min 3.0211
_cell_volume 2851.56(12)
_computing_cell_refinement 'Bruker FRAMBO'
_computing_data_collection 'Bruker FRAMBO'
_computing_data_reduction 'Bruker SAINT'
_computing_molecular_graphics 'Bruker SHELXTL'
_computing_publication_material 'Bruker SHELXTL'
_computing_structure_refinement 'SHELXL-97 (Sheldrick, 1997)'
_computing_structure_solution 'SHELXS-97 (Sheldrick, 1990)'
_diffrn_ambient_temperature 293(2)
_diffrn_measured_fraction_theta_full 0.998
_diffrn_measured_fraction_theta_max 0.998
_diffrn_measurement_device_type 'multiwire proportional'
_diffrn_measurement_method 'phi and omega scans'
_diffrn_radiation_monochromator graphite
_diffrn_radiation_source 'fine-focus sealed tube'
_diffrn_radiation_type MoK\a
_diffrn_radiation_wavelength 0.71073
_diffrn_reflns_av_R_equivalents 0.0332
_diffrn_reflns_av_sigmaI/netI 0.0462
_diffrn_reflns_limit_h_max 11
_diffrn_reflns_limit_h_min -11
_diffrn_reflns_limit_k_max 15
_diffrn_reflns_limit_k_min -25
_diffrn_reflns_limit_l_max 17
_diffrn_reflns_limit_l_min -13
_diffrn_reflns_number 12504
_diffrn_reflns_theta_full 25.50
_diffrn_reflns_theta_max 25.50
_diffrn_reflns_theta_min 3.03
_exptl_absorpt_coefficient_mu 5.842
_exptl_absorpt_correction_T_max 0.4744
_exptl_absorpt_correction_T_min 0.3734
_exptl_absorpt_correction_type multi-scan
_exptl_crystal_colour colorless
_exptl_crystal_density_diffrn 2.274
_exptl_crystal_density_method 'not measured'
_exptl_crystal_description blcok
_exptl_crystal_F_000 1816
_exptl_crystal_size_max 0.21
_exptl_crystal_size_mid 0.18
_exptl_crystal_size_min 0.15
_refine_diff_density_max 0.945
_refine_diff_density_min -0.895
_refine_diff_density_rms 0.113
_refine_ls_extinction_method none
_refine_ls_goodness_of_fit_ref 1.014
_refine_ls_hydrogen_treatment mixed
_refine_ls_matrix_type full
_refine_ls_number_parameters 284
_refine_ls_number_reflns 5303
_refine_ls_number_restraints 24
_refine_ls_restrained_S_all 1.019
_refine_ls_R_factor_all 0.0535
_refine_ls_R_factor_gt 0.0359
_refine_ls_shift/su_max 0.001
_refine_ls_shift/su_mean 0.000
_refine_ls_structure_factor_coef Fsqd
_refine_ls_weighting_details 'calc w=1/[\s^2^(Fo^2^)+(0.0219P)^2^+2.3977P] where P=(Fo^2^+2Fc^2^)/3'
_refine_ls_weighting_scheme calc
_refine_ls_wR_factor_gt 0.0638
_refine_ls_wR_factor_ref 0.0699
_reflns_number_gt 4148
_reflns_number_total 5303
_reflns_threshold_expression >2sigma(I)
_cod_data_source_file ICA-2014-409B-227-232-1.cif
_cod_data_source_block 1
_cod_depositor_comments
;
The following automatic conversions were performed:

'_journal_paper_doi' value 'doi:10.1016/j.ica.2013.09.029' was
changed to '10.1016/j.ica.2013.09.029'.

Automatic conversion script
Id: cif_fix_values 6433 2018-09-21 13:16:33Z andrius 
;
_cod_original_sg_symbol_H-M P21/n
_cod_database_code 1543578

loop_
_symmetry_equiv_pos_as_xyz
'x, y, z'
'-x+1/2, y+1/2, -z+1/2'
'-x, -y, -z'
'x-1/2, -y-1/2, z-1/2'

loop_
_atom_site_label
_atom_site_type_symbol
_atom_site_fract_x
_atom_site_fract_y
_atom_site_fract_z
_atom_site_U_iso_or_equiv
_atom_site_adp_type
_atom_site_occupancy
_atom_site_symmetry_multiplicity
_atom_site_calc_flag
_atom_site_refinement_flags
_atom_site_disorder_assembly
_atom_site_disorder_group
Cu1 Cu 0.13161(9) 0.13370(5) 0.57806(6) 0.0674(3) Uani 1 1 d . . .
Cu2 Cu -0.00143(9) 0.06498(5) 0.46427(7) 0.0788(3) Uani 1 1 d . . .
I1 I 0.11114(4) 0.012260(19) 0.65179(3) 0.04275(11) Uani 1 1 d . . .
I2 I -0.15124(4) 0.15460(2) 0.54352(3) 0.04625(12) Uani 1 1 d . . .
I3 I 0.28232(4) 0.20156(2) 0.68682(3) 0.04967(12) Uani 1 1 d . . .
I4 I 0.23847(4) 0.11402(2) 0.40700(3) 0.04907(12) Uani 1 1 d . . .
N1 N 1.3023(5) 0.7902(2) 1.1157(3) 0.0447(12) Uani 1 1 d . . .
N2 N 1.0745(5) 0.7880(2) 1.0983(3) 0.0429(12) Uani 1 1 d . . .
N3 N 0.7109(4) 1.0352(2) 0.8234(3) 0.0350(11) Uani 1 1 d . . .
N4 N 0.5746(5) 1.0426(2) 0.7003(3) 0.0383(11) Uani 1 1 d . . .
N5 N 0.4101(5) 0.8719(2) 0.8032(3) 0.0450(12) Uani 1 1 d . . .
O1 O 0.3392(6) 0.9024(3) 0.9469(4) 0.0911(18) Uani 1 1 d U . .
C1 C 1.4522(7) 0.7826(4) 1.0962(5) 0.069(2) Uani 1 1 d U . .
H1A H 1.4643 0.7815 1.0293 0.103 Uiso 1 1 calc R . .
H1B H 1.4864 0.7443 1.1238 0.103 Uiso 1 1 calc R . .
H1C H 1.5050 0.8171 1.1228 0.103 Uiso 1 1 calc R . .
C2 C 1.1960(7) 0.7805(3) 1.0549(4) 0.0463(16) Uani 1 1 d . . .
H2 H 1.2049 0.7700 0.9917 0.056 Uiso 1 1 calc R . .
C3 C 1.1062(7) 0.8043(3) 1.1902(4) 0.0526(17) Uani 1 1 d . . .
H3 H 1.0409 0.8133 1.2364 0.063 Uiso 1 1 calc R . .
C4 C 1.2457(7) 0.8048(3) 1.2012(4) 0.0540(17) Uani 1 1 d . . .
H4 H 1.2967 0.8134 1.2568 0.065 Uiso 1 1 calc R . .
C5 C 0.9330(6) 0.7851(3) 1.0510(5) 0.0536(17) Uani 1 1 d . . .
H5A H 0.8618 0.7751 1.0969 0.064 Uiso 1 1 calc R . .
H5B H 0.9322 0.7523 1.0038 0.064 Uiso 1 1 calc R . .
C6 C 0.9320(6) 0.8576(3) 0.9123(4) 0.0479(16) Uani 1 1 d . . .
H6 H 0.9697 0.8258 0.8760 0.058 Uiso 1 1 calc R . .
C7 C 0.9113(6) 0.9158(3) 0.8736(4) 0.0470(16) Uani 1 1 d . . .
H7 H 0.9356 0.9228 0.8113 0.056 Uiso 1 1 calc R . .
C8 C 0.8548(5) 0.9640(3) 0.9254(4) 0.0341(13) Uani 1 1 d . . .
C9 C 0.8155(6) 0.9522(3) 1.0167(4) 0.0453(15) Uani 1 1 d . . .
H9 H 0.7747 0.9837 1.0520 0.054 Uiso 1 1 calc R . .
C10 C 0.8362(6) 0.8942(3) 1.0559(4) 0.0438(15) Uani 1 1 d . . .
H10 H 0.8088 0.8870 1.1175 0.053 Uiso 1 1 calc R . .
C11 C 0.8973(6) 0.8459(3) 1.0053(4) 0.0403(14) Uani 1 1 d . . .
C12 C 0.8397(5) 1.0285(3) 0.8840(4) 0.0392(14) Uani 1 1 d . . .
H12A H 0.8365 1.0587 0.9348 0.047 Uiso 1 1 calc R . .
H12B H 0.9228 1.0377 0.8473 0.047 Uiso 1 1 calc R . .
C13 C 0.7081(6) 1.0351(3) 0.7300(4) 0.0386(14) Uani 1 1 d . . .
H13 H 0.7864 1.0306 0.6920 0.046 Uiso 1 1 calc R . .
C14 C 0.5753(6) 1.0427(3) 0.8543(4) 0.0489(17) Uani 1 1 d . . .
H14 H 0.5475 1.0442 0.9167 0.059 Uiso 1 1 calc R . .
C15 C 0.4911(6) 1.0473(3) 0.7775(4) 0.0513(17) Uani 1 1 d . . .
H15 H 0.3928 1.0529 0.7765 0.062 Uiso 1 1 calc R . .
C16 C 0.5252(6) 1.0452(3) 0.6023(4) 0.0585(19) Uani 1 1 d . . .
H16A H 0.6005 1.0323 0.5623 0.088 Uiso 1 1 calc R . .
H16B H 0.4974 1.0872 0.5867 0.088 Uiso 1 1 calc R . .
H16C H 0.4451 1.0178 0.5932 0.088 Uiso 1 1 calc R . .
C17 C 0.3710(7) 0.8622(3) 0.7046(4) 0.0638(19) Uani 1 1 d U . .
H17A H 0.4014 0.8215 0.6854 0.096 Uiso 1 1 calc R . .
H17B H 0.4162 0.8933 0.6669 0.096 Uiso 1 1 calc R . .
H17C H 0.2695 0.8655 0.6962 0.096 Uiso 1 1 calc R . .
C18 C 0.5461(7) 0.8499(4) 0.8364(6) 0.087(3) Uani 1 1 d U . .
H18A H 0.5706 0.8698 0.8954 0.131 Uiso 1 1 calc R . .
H18B H 0.6166 0.8598 0.7910 0.131 Uiso 1 1 calc R . .
H18C H 0.5423 0.8055 0.8453 0.131 Uiso 1 1 calc R . .
C19 C 0.3188(8) 0.8946(4) 0.8630(5) 0.070(2) Uani 1 1 d . . .
H19 H 0.2296 0.9058 0.8383 0.084 Uiso 1 1 calc R . .

loop_
_atom_site_aniso_label
_atom_site_aniso_U_11
_atom_site_aniso_U_22
_atom_site_aniso_U_33
_atom_site_aniso_U_23
_atom_site_aniso_U_13
_atom_site_aniso_U_12
Cu1 0.0631(5) 0.0863(8) 0.0526(5) -0.0184(5) -0.0047(4) -0.0127(5)
Cu2 0.0629(6) 0.0828(8) 0.0916(7) -0.0429(6) 0.0170(5) -0.0236(5)
I1 0.0405(2) 0.0415(2) 0.0458(2) 0.00400(19) -0.00558(17) -0.00572(18)
I2 0.0413(2) 0.0541(3) 0.0434(2) -0.0002(2) 0.00200(17) 0.00825(19)
I3 0.0608(3) 0.0503(3) 0.0375(2) -0.00028(19) -0.00575(18) -0.0090(2)
I4 0.0502(2) 0.0542(3) 0.0437(2) -0.0075(2) 0.01519(18) -0.0113(2)
N1 0.054(3) 0.041(3) 0.039(3) -0.004(2) -0.003(2) 0.010(2)
N2 0.053(3) 0.032(3) 0.044(3) 0.005(2) -0.005(2) 0.001(2)
N3 0.033(2) 0.032(3) 0.039(3) 0.001(2) -0.004(2) 0.004(2)
N4 0.041(3) 0.041(3) 0.032(3) 0.000(2) -0.008(2) 0.003(2)
N5 0.049(3) 0.045(3) 0.042(3) -0.003(2) 0.005(2) 0.000(3)
O1 0.112(4) 0.110(5) 0.051(3) -0.017(3) 0.004(3) 0.036(3)
C1 0.055(4) 0.080(5) 0.072(4) -0.007(4) -0.006(3) 0.020(4)
C2 0.066(4) 0.036(4) 0.037(3) -0.006(3) -0.010(3) 0.009(3)
C3 0.063(4) 0.057(5) 0.038(4) 0.001(3) 0.010(3) 0.003(4)
C4 0.070(5) 0.052(5) 0.039(4) -0.007(3) -0.007(3) 0.004(4)
C5 0.045(4) 0.043(4) 0.072(5) 0.013(4) -0.013(3) -0.009(3)
C6 0.051(4) 0.044(4) 0.048(4) -0.007(3) -0.002(3) 0.008(3)
C7 0.048(4) 0.057(5) 0.036(3) 0.008(3) 0.002(3) 0.006(3)
C8 0.025(3) 0.037(4) 0.039(3) 0.001(3) -0.007(2) -0.002(3)
C9 0.046(3) 0.049(4) 0.041(3) -0.003(3) 0.002(3) 0.011(3)
C10 0.047(3) 0.046(4) 0.039(3) 0.011(3) 0.004(3) -0.001(3)
C11 0.037(3) 0.039(4) 0.045(3) 0.008(3) -0.009(3) -0.005(3)
C12 0.034(3) 0.038(4) 0.045(3) 0.007(3) -0.012(2) -0.003(3)
C13 0.035(3) 0.042(4) 0.039(3) -0.001(3) -0.002(2) 0.002(3)
C14 0.044(4) 0.071(5) 0.032(3) 0.003(3) 0.005(3) 0.009(3)
C15 0.040(3) 0.067(5) 0.046(4) -0.002(3) 0.003(3) 0.014(3)
C16 0.051(4) 0.089(6) 0.035(3) -0.005(4) -0.012(3) -0.002(4)
C17 0.081(4) 0.064(5) 0.046(4) -0.009(3) -0.001(3) 0.007(4)
C18 0.064(4) 0.116(7) 0.081(5) -0.007(5) 0.004(4) 0.011(4)
C19 0.070(5) 0.076(6) 0.065(5) 0.002(4) 0.008(4) 0.028(4)

loop_
_atom_type_symbol
_atom_type_description
_atom_type_scat_dispersion_real
_atom_type_scat_dispersion_imag
_atom_type_scat_source
C C 0.0033 0.0016 'International Tables Vol C Tables 4.2.6.8 and 6.1.1.4'
H H 0.0000 0.0000 'International Tables Vol C Tables 4.2.6.8 and 6.1.1.4'
N N 0.0061 0.0033 'International Tables Vol C Tables 4.2.6.8 and 6.1.1.4'
O O 0.0106 0.0060 'International Tables Vol C Tables 4.2.6.8 and 6.1.1.4'
Cu Cu 0.3201 1.2651 'International Tables Vol C Tables 4.2.6.8 and 6.1.1.4'
I I -0.4742 1.8119 'International Tables Vol C Tables 4.2.6.8 and 6.1.1.4'

loop_
_geom_angle_atom_site_label_1
_geom_angle_atom_site_label_2
_geom_angle_atom_site_label_3
_geom_angle
_geom_angle_site_symmetry_1
_geom_angle_site_symmetry_3
Cu2 Cu1 I3 175.87(5) . .
Cu2 Cu1 I4 61.05(3) . .
I3 Cu1 I4 115.15(3) . .
Cu2 Cu1 I2 60.78(3) . .
I3 Cu1 I2 122.87(4) . .
I4 Cu1 I2 104.51(3) . .
Cu2 Cu1 I1 69.93(4) . .
I3 Cu1 I1 110.36(3) . .
I4 Cu1 I1 102.84(3) . .
I2 Cu1 I1 98.18(3) . .
Cu1 Cu2 I1 173.49(5) . 3_556
Cu1 Cu2 I4 63.05(3) . .
I1 Cu2 I4 113.33(4) 3_556 .
Cu1 Cu2 I2 63.94(3) . .
I1 Cu2 I2 122.51(4) 3_556 .
I4 Cu2 I2 108.14(4) . .
Cu1 Cu2 Cu2 109.46(6) . 3_556
I1 Cu2 Cu2 66.95(3) 3_556 3_556
I4 Cu2 Cu2 118.69(5) . 3_556
I2 Cu2 Cu2 122.37(5) . 3_556
Cu1 Cu2 I1 59.92(3) . .
I1 Cu2 I1 116.74(4) 3_556 .
I4 Cu2 I1 97.89(3) . .
I2 Cu2 I1 94.22(3) . .
Cu2 Cu2 I1 49.79(3) 3_556 .
Cu2 I1 Cu1 113.14(3) 3_556 .
Cu2 I1 Cu2 63.25(4) 3_556 .
Cu1 I1 Cu2 50.15(2) . .
Cu2 I2 Cu1 55.27(3) . .
Cu2 I4 Cu1 55.90(3) . .
C2 N1 C4 108.0(5) . .
C2 N1 C1 125.5(5) . .
C4 N1 C1 126.5(5) . .
C2 N2 C3 107.8(5) . .
C2 N2 C5 124.2(5) . .
C3 N2 C5 127.7(5) . .
C13 N3 C14 109.1(4) . .
C13 N3 C12 125.3(5) . .
C14 N3 C12 125.6(5) . .
C13 N4 C15 108.3(5) . .
C13 N4 C16 125.8(5) . .
C15 N4 C16 125.9(5) . .
C19 N5 C18 120.1(6) . .
C19 N5 C17 121.4(6) . .
C18 N5 C17 118.2(5) . .
N1 C1 H1A 109.5 . .
N1 C1 H1B 109.5 . .
H1A C1 H1B 109.5 . .
N1 C1 H1C 109.5 . .
H1A C1 H1C 109.5 . .
H1B C1 H1C 109.5 . .
N1 C2 N2 109.0(5) . .
N1 C2 H2 125.5 . .
N2 C2 H2 125.5 . .
C4 C3 N2 107.7(6) . .
C4 C3 H3 126.2 . .
N2 C3 H3 126.2 . .
C3 C4 N1 107.6(5) . .
C3 C4 H4 126.2 . .
N1 C4 H4 126.2 . .
N2 C5 C11 110.6(5) . .
N2 C5 H5A 109.5 . .
C11 C5 H5A 109.5 . .
N2 C5 H5B 109.5 . .
C11 C5 H5B 109.5 . .
H5A C5 H5B 108.1 . .
C7 C6 C11 120.6(6) . .
C7 C6 H6 119.7 . .
C11 C6 H6 119.7 . .
C8 C7 C6 121.2(6) . .
C8 C7 H7 119.4 . .
C6 C7 H7 119.4 . .
C7 C8 C9 118.5(6) . .
C7 C8 C12 120.8(5) . .
C9 C8 C12 120.7(5) . .
C10 C9 C8 120.6(6) . .
C10 C9 H9 119.7 . .
C8 C9 H9 119.7 . .
C9 C10 C11 121.2(6) . .
C9 C10 H10 119.4 . .
C11 C10 H10 119.4 . .
C10 C11 C6 117.8(6) . .
C10 C11 C5 121.0(6) . .
C6 C11 C5 121.0(6) . .
N3 C12 C8 112.6(4) . .
N3 C12 H12A 109.1 . .
C8 C12 H12A 109.1 . .
N3 C12 H12B 109.1 . .
C8 C12 H12B 109.1 . .
H12A C12 H12B 107.8 . .
N3 C13 N4 108.1(5) . .
N3 C13 H13 125.9 . .
N4 C13 H13 125.9 . .
C15 C14 N3 106.5(5) . .
C15 C14 H14 126.7 . .
N3 C14 H14 126.7 . .
C14 C15 N4 107.9(5) . .
C14 C15 H15 126.0 . .
N4 C15 H15 126.0 . .
N4 C16 H16A 109.5 . .
N4 C16 H16B 109.5 . .
H16A C16 H16B 109.5 . .
N4 C16 H16C 109.5 . .
H16A C16 H16C 109.5 . .
H16B C16 H16C 109.5 . .
N5 C17 H17A 109.5 . .
N5 C17 H17B 109.5 . .
H17A C17 H17B 109.5 . .
N5 C17 H17C 109.5 . .
H17A C17 H17C 109.5 . .
H17B C17 H17C 109.5 . .
N5 C18 H18A 109.5 . .
N5 C18 H18B 109.5 . .
H18A C18 H18B 109.5 . .
N5 C18 H18C 109.5 . .
H18A C18 H18C 109.5 . .
H18B C18 H18C 109.5 . .
O1 C19 N5 126.6(7) . .
O1 C19 H19 116.7 . .
N5 C19 H19 116.7 . .

loop_
_geom_bond_atom_site_label_1
_geom_bond_atom_site_label_2
_geom_bond_distance
_geom_bond_site_symmetry_2
Cu1 Cu2 2.4938(12) .
Cu1 I3 2.5245(9) .
Cu1 I4 2.6845(9) .
Cu1 I2 2.7259(9) .
Cu1 I1 2.8108(11) .
Cu2 I1 2.5322(10) 3_556
Cu2 I4 2.6352(9) .
Cu2 I2 2.6482(10) .
Cu2 Cu2 2.961(2) 3_556
Cu2 I1 3.0512(12) .
I1 Cu2 2.5322(10) 3_556
N1 C2 1.318(7) .
N1 C4 1.374(7) .
N1 C1 1.452(7) .
N2 C2 1.322(7) .
N2 C3 1.374(7) .
N2 C5 1.473(7) .
N3 C13 1.323(6) .
N3 C14 1.368(7) .
N3 C12 1.473(6) .
N4 C13 1.322(6) .
N4 C15 1.368(7) .
N4 C16 1.454(7) .
N5 C19 1.316(8) .
N5 C18 1.429(8) .
N5 C17 1.451(7) .
O1 C19 1.212(8) .
C1 H1A 0.9600 .
C1 H1B 0.9600 .
C1 H1C 0.9600 .
C2 H2 0.9300 .
C3 C4 1.315(8) .
C3 H3 0.9300 .
C4 H4 0.9300 .
C5 C11 1.488(8) .
C5 H5A 0.9700 .
C5 H5B 0.9700 .
C6 C7 1.372(8) .
C6 C11 1.390(8) .
C6 H6 0.9300 .
C7 C8 1.383(8) .
C7 H7 0.9300 .
C8 C9 1.380(7) .
C8 C12 1.504(7) .
C9 C10 1.372(8) .
C9 H9 0.9300 .
C10 C11 1.391(8) .
C10 H10 0.9300 .
C12 H12A 0.9700 .
C12 H12B 0.9700 .
C13 H13 0.9300 .
C14 C15 1.333(8) .
C14 H14 0.9300 .
C15 H15 0.9300 .
C16 H16A 0.9600 .
C16 H16B 0.9600 .
C16 H16C 0.9600 .
C17 H17A 0.9600 .
C17 H17B 0.9600 .
C17 H17C 0.9600 .
C18 H18A 0.9600 .
C18 H18B 0.9600 .
C18 H18C 0.9600 .
C19 H19 0.9300 .

loop_
_geom_torsion_atom_site_label_1
_geom_torsion_atom_site_label_2
_geom_torsion_atom_site_label_3
_geom_torsion_atom_site_label_4
_geom_torsion
_geom_torsion_site_symmetry_1
_geom_torsion_site_symmetry_2
_geom_torsion_site_symmetry_3
_geom_torsion_site_symmetry_4
I3 Cu1 Cu2 I1 34.2(12) . . . 3_556
I4 Cu1 Cu2 I1 57.5(5) . . . 3_556
I2 Cu1 Cu2 I1 -172.9(5) . . . 3_556
I1 Cu1 Cu2 I1 -60.7(5) . . . 3_556
I3 Cu1 Cu2 I4 -23.3(8) . . . .
I2 Cu1 Cu2 I4 129.60(4) . . . .
I1 Cu1 Cu2 I4 -118.20(3) . . . .
I3 Cu1 Cu2 I2 -152.9(8) . . . .
I4 Cu1 Cu2 I2 -129.60(4) . . . .
I1 Cu1 Cu2 I2 112.20(3) . . . .
I3 Cu1 Cu2 Cu2 89.8(8) . . . 3_556
I4 Cu1 Cu2 Cu2 113.06(5) . . . 3_556
I2 Cu1 Cu2 Cu2 -117.34(5) . . . 3_556
I1 Cu1 Cu2 Cu2 -5.14(4) . . . 3_556
I3 Cu1 Cu2 I1 94.9(8) . . . .
I4 Cu1 Cu2 I1 118.20(3) . . . .
I2 Cu1 Cu2 I1 -112.20(3) . . . .
Cu2 Cu1 I1 Cu2 6.17(5) . . . 3_556
I3 Cu1 I1 Cu2 -169.44(3) . . . 3_556
I4 Cu1 I1 Cu2 -46.10(4) . . . 3_556
I2 Cu1 I1 Cu2 60.90(4) . . . 3_556
I3 Cu1 I1 Cu2 -175.61(5) . . . .
I4 Cu1 I1 Cu2 -52.28(3) . . . .
I2 Cu1 I1 Cu2 54.72(3) . . . .
Cu1 Cu2 I1 Cu2 -173.64(5) . . . 3_556
I1 Cu2 I1 Cu2 0.000(2) 3_556 . . 3_556
I4 Cu2 I1 Cu2 -121.17(5) . . . 3_556
I2 Cu2 I1 Cu2 129.84(5) . . . 3_556
I1 Cu2 I1 Cu1 173.64(5) 3_556 . . .
I4 Cu2 I1 Cu1 52.48(3) . . . .
I2 Cu2 I1 Cu1 -56.52(3) . . . .
Cu2 Cu2 I1 Cu1 173.64(5) 3_556 . . .
I1 Cu2 I2 Cu1 179.05(7) 3_556 . . .
I4 Cu2 I2 Cu1 -46.28(3) . . . .
Cu2 Cu2 I2 Cu1 97.42(7) 3_556 . . .
I1 Cu2 I2 Cu1 53.45(3) . . . .
I3 Cu1 I2 Cu2 177.76(6) . . . .
I4 Cu1 I2 Cu2 44.14(4) . . . .
I1 Cu1 I2 Cu2 -61.48(4) . . . .
I1 Cu2 I4 Cu1 -174.02(6) 3_556 . . .
I2 Cu2 I4 Cu1 46.75(4) . . . .
Cu2 Cu2 I4 Cu1 -98.50(7) 3_556 . . .
I1 Cu2 I4 Cu1 -50.34(3) . . . .
I3 Cu1 I4 Cu2 178.20(6) . . . .
I2 Cu1 I4 Cu2 -44.00(4) . . . .
I1 Cu1 I4 Cu2 58.11(4) . . . .
C4 N1 C2 N2 -0.2(7) . . . .
C1 N1 C2 N2 176.1(6) . . . .
C3 N2 C2 N1 1.0(7) . . . .
C5 N2 C2 N1 175.6(5) . . . .
C2 N2 C3 C4 -1.5(7) . . . .
C5 N2 C3 C4 -175.8(6) . . . .
N2 C3 C4 N1 1.3(7) . . . .
C2 N1 C4 C3 -0.7(7) . . . .
C1 N1 C4 C3 -177.0(6) . . . .
C2 N2 C5 C11 -82.1(7) . . . .
C3 N2 C5 C11 91.4(7) . . . .
C11 C6 C7 C8 -0.3(9) . . . .
C6 C7 C8 C9 -1.9(8) . . . .
C6 C7 C8 C12 176.7(5) . . . .
C7 C8 C9 C10 1.9(8) . . . .
C12 C8 C9 C10 -176.6(5) . . . .
C8 C9 C10 C11 0.2(8) . . . .
C9 C10 C11 C6 -2.4(8) . . . .
C9 C10 C11 C5 173.7(5) . . . .
C7 C6 C11 C10 2.4(8) . . . .
C7 C6 C11 C5 -173.7(5) . . . .
N2 C5 C11 C10 -85.2(7) . . . .
N2 C5 C11 C6 90.8(7) . . . .
C13 N3 C12 C8 -102.8(6) . . . .
C14 N3 C12 C8 77.5(7) . . . .
C7 C8 C12 N3 81.8(6) . . . .
C9 C8 C12 N3 -99.7(6) . . . .
C14 N3 C13 N4 0.2(7) . . . .
C12 N3 C13 N4 -179.6(5) . . . .
C15 N4 C13 N3 -0.1(7) . . . .
C16 N4 C13 N3 180.0(6) . . . .
C13 N3 C14 C15 -0.2(7) . . . .
C12 N3 C14 C15 179.6(5) . . . .
N3 C14 C15 N4 0.1(8) . . . .
C13 N4 C15 C14 0.0(7) . . . .
C16 N4 C15 C14 179.9(6) . . . .
C18 N5 C19 O1 4.0(12) . . . .
C17 N5 C19 O1 177.3(8) . . . .
